data_4033773
loop_
_publ_author_name
'Mart\'inez-Garc\'ia, Lucas'
'Lobato, Rub\'en'
'Prado, Gustavo'
'Monje, Pablo'
'Sardina, F. Javier'
'Paleo, M. Rita'

_publ_section_title
;
 C-C Bond-Forming and Bond-Breaking Processes from the Reaction of
 Diesters with Me<sub>3</sub>SnLi. Synthesis of Complex Bridged Polycycles
 and Dialkyl Aromatic Compounds.
;
_journal_issue 4
_journal_name_full 'The Journal of organic chemistry'
_journal_page_first 1887
_journal_page_last 1897
_journal_paper_doi 10.1021/acs.joc.8b02891
_journal_volume 84
_journal_year 2019
_chemical_formula_moiety 'C19 H24 O2 Sn'
_chemical_formula_sum 'C19 H24 O2 Sn'
_chemical_formula_weight 403.07
_chemical_name_common JS2RL147
_space_group_crystal_system triclinic
_space_group_IT_number 2
_space_group_name_Hall '-P 1'
_space_group_name_H-M_alt 'P -1'
_atom_sites_solution_hydrogens mixed
_atom_sites_solution_primary dual
_atom_sites_solution_secondary difmap
_audit_conform_dict_location ftp://ftp.iucr.org/pub/cif_core.dic
_audit_conform_dict_name cif_core.dic
_audit_conform_dict_version 2.4.3
_audit_creation_date 2017-02-03T17:52:18-00:00
_audit_creation_method 'WinGX routine CIF_UPDATE'
_cell_angle_alpha 75.5320(10)
_cell_angle_beta 81.5380(10)
_cell_angle_gamma 85.221(2)
_cell_formula_units_Z 2
_cell_length_a 7.8587(2)
_cell_length_b 8.7834(2)
_cell_length_c 12.8731(3)
_cell_measurement_reflns_used 9898
_cell_measurement_temperature 100(2)
_cell_measurement_theta_max 30.53
_cell_measurement_theta_min 2.4
_cell_measurement_wavelength 0.71073
_cell_volume 850.03(4)
_computing_cell_refinement 'SAINT V8.37A integration software'
_computing_data_collection 'Bruker APEX2 software'
_computing_data_reduction 'SORTAV (Blessing, 1995)'
_computing_molecular_graphics 'ORTEP-3 for Windows (Farrugia, 2012)'
_computing_publication_material 'WinGX publication routines (Farrugia, 2012)'
_computing_structure_refinement 'SHELXL-2016/6 (Sheldrick, 2016)'
_computing_structure_solution 'SHELXT-2014 (Sheldrick, 2014)'
_diffrn_ambient_temperature 100(2)
_diffrn_detector 'APEX-II CCD'
_diffrn_measured_fraction_theta_full 1
_diffrn_measured_fraction_theta_max 0.999
_diffrn_measurement_device '\k-geometry diffractometer'
_diffrn_measurement_device_type 'Bruker APEX-II'
_diffrn_measurement_method '\f or \w oscillation scans'
_diffrn_orient_matrix_UB_11 -0.127978
_diffrn_orient_matrix_UB_12 0.003532
_diffrn_orient_matrix_UB_13 0.019545
_diffrn_orient_matrix_UB_21 0.000629
_diffrn_orient_matrix_UB_22 -0.116761
_diffrn_orient_matrix_UB_23 0.010553
_diffrn_orient_matrix_UB_31 0.014523
_diffrn_orient_matrix_UB_32 -0.01456
_diffrn_orient_matrix_UB_33 0.077814
_diffrn_radiation_monochromator graphite
_diffrn_radiation_probe x-ray
_diffrn_radiation_type MoK\a
_diffrn_radiation_wavelength 0.71073
_diffrn_reflns_av_R_equivalents 0.0342
_diffrn_reflns_av_unetI/netI 0.0253
_diffrn_reflns_Laue_measured_fraction_full 1
_diffrn_reflns_Laue_measured_fraction_max 0.999
_diffrn_reflns_limit_h_max 11
_diffrn_reflns_limit_h_min -11
_diffrn_reflns_limit_k_max 12
_diffrn_reflns_limit_k_min -12
_diffrn_reflns_limit_l_max 18
_diffrn_reflns_limit_l_min -18
_diffrn_reflns_number 38671
_diffrn_reflns_point_group_measured_fraction_full 1
_diffrn_reflns_point_group_measured_fraction_max 0.999
_diffrn_reflns_reduction_process
;
        Scaled and merged with Sortav
        R.H. Blessing, (1987) Cryst. Rev. 1, 3-58
        R.H. Blessing, (1989) J. Appl. Cryst. 22, 396-397
;
_diffrn_reflns_theta_full 25.242
_diffrn_reflns_theta_max 30.535
_diffrn_reflns_theta_min 1.648
_diffrn_source 'sealed x-ray tube'
_diffrn_standards_number 0
_exptl_absorpt_coefficient_mu 1.508
_exptl_absorpt_correction_T_max 0.802
_exptl_absorpt_correction_T_min 0.669
_exptl_absorpt_correction_type multi-scan
_exptl_absorpt_process_details
;
SADABS-2016/2 - Bruker AXS area detector scaling and absorption correction
;
_exptl_crystal_colour colourless
_exptl_crystal_density_diffrn 1.575
_exptl_crystal_density_method 'not measured'
_exptl_crystal_description prism
_exptl_crystal_F_000 408
_exptl_crystal_size_max 0.42
_exptl_crystal_size_mid 0.25
_exptl_crystal_size_min 0.16
_refine_diff_density_max 0.507
_refine_diff_density_min -0.466
_refine_diff_density_rms 0.087
_refine_ls_extinction_method none
_refine_ls_goodness_of_fit_ref 1.043
_refine_ls_hydrogen_treatment mixed
_refine_ls_matrix_type full
_refine_ls_number_constraints 0
_refine_ls_number_parameters 205
_refine_ls_number_reflns 5210
_refine_ls_number_restraints 0
_refine_ls_restrained_S_all 1.043
_refine_ls_R_factor_all 0.024
_refine_ls_R_factor_gt 0.0213
_refine_ls_shift/su_max 0.002
_refine_ls_shift/su_mean 0
_refine_ls_structure_factor_coef Fsqd
_refine_ls_weighting_details 'w=1/[\s^2^(Fo^2^)+(0.0209P)^2^+0.5233P] where P=(Fo^2^+2Fc^2^)/3'
_refine_ls_weighting_scheme calc
_refine_ls_wR_factor_gt 0.0477
_refine_ls_wR_factor_ref 0.0485
_reflns_Friedel_coverage 0
_reflns_number_gt 4858
_reflns_number_total 5210
_reflns_threshold_expression 'I > 2\s(I)'
_cod_data_source_file jo8b02891_si_005.cif
_cod_data_source_block shelx
_cod_database_code 4033773
_shelx_estimated_absorpt_t_min 0.57
_shelx_estimated_absorpt_t_max 0.794

loop_
_space_group_symop_operation_xyz
'x, y, z'
'-x, -y, -z'

loop_
_atom_site_label
_atom_site_type_symbol
_atom_site_fract_x
_atom_site_fract_y
_atom_site_fract_z
_atom_site_U_iso_or_equiv
_atom_site_adp_type
_atom_site_occupancy
_atom_site_site_symmetry_order
_atom_site_calc_flag
_atom_site_refinement_flags_posn
_atom_site_refinement_flags_adp
Sn1 Sn 0.09442(2) 0.78234(2) 0.14598(2) 0.01224(4) Uani 1 1 d . .
C1 C 0.3004(2) 0.9400(2) 0.10553(15) 0.0247(4) Uani 1 1 d . .
H1A H 0.395818 0.898438 0.060779 0.037 Uiso 1 1 calc R U
H1B H 0.339998 0.950531 0.172008 0.037 Uiso 1 1 calc R U
H1C H 0.259658 1.043397 0.065282 0.037 Uiso 1 1 calc R U
C2 C -0.1389(2) 0.8856(2) 0.21232(14) 0.0218(4) Uani 1 1 d . .
H2A H -0.119247 0.992815 0.215962 0.033 Uiso 1 1 calc R U
H2B H -0.175834 0.82239 0.285246 0.033 Uiso 1 1 calc R U
H2C H -0.228507 0.889118 0.166194 0.033 Uiso 1 1 calc R U
C3 C 0.0548(3) 0.7167(2) 0.00201(13) 0.0226(4) Uani 1 1 d . .
H3A H -0.013377 0.800575 -0.041571 0.034 Uiso 1 1 calc R U
H3B H -0.006828 0.618966 0.021799 0.034 Uiso 1 1 calc R U
H3C H 0.166467 0.700653 -0.039994 0.034 Uiso 1 1 calc R U
C11 C 0.15535(19) 0.56410(18) 0.25671(11) 0.0102(3) Uani 1 1 d . .
O12 O 0.13428(14) 0.56002(12) 0.37038(8) 0.0098(2) Uani 1 1 d . .
C13 C 0.18677(19) 0.39829(17) 0.41347(11) 0.0087(3) Uani 1 1 d . .
C14 C 0.08021(19) 0.29834(17) 0.36399(11) 0.0096(3) Uani 1 1 d . .
H14 H -0.043471 0.286233 0.395465 0.012 Uiso 1 1 calc R U
C15 C 0.11572(19) 0.40002(18) 0.24792(11) 0.0104(3) Uani 1 1 d . .
H15 H 0.062349 0.38222 0.186321 0.012 Uiso 1 1 calc R U
O16 O 0.18748(15) 0.36709(13) 0.52342(8) 0.0120(2) Uani 1 1 d . .
H16 H 0.094(3) 0.381(2) 0.5521(17) 0.018 Uiso 1 1 d . U
C17 C 0.30022(19) 0.44525(17) 0.23666(11) 0.0094(3) Uani 1 1 d . .
C18 C 0.36179(19) 0.36808(17) 0.34672(11) 0.0089(3) Uani 1 1 d . .
C19 C 0.52010(19) 0.44303(18) 0.36261(12) 0.0114(3) Uani 1 1 d . .
H19A H 0.569149 0.377213 0.42662 0.014 Uiso 1 1 calc R U
H19B H 0.486437 0.547974 0.376581 0.014 Uiso 1 1 calc R U
C20 C 0.6578(2) 0.4608(2) 0.26268(13) 0.0148(3) Uani 1 1 d . .
H20A H 0.754914 0.517614 0.273481 0.018 Uiso 1 1 calc R U
H20B H 0.702695 0.355167 0.254571 0.018 Uiso 1 1 calc R U
C21 C 0.5850(2) 0.5508(2) 0.15923(13) 0.0163(3) Uani 1 1 d . .
H21A H 0.546404 0.65867 0.16556 0.02 Uiso 1 1 calc R U
H21B H 0.676988 0.559358 0.096877 0.02 Uiso 1 1 calc R U
C22 C 0.4337(2) 0.46841(19) 0.13877(12) 0.0133(3) Uani 1 1 d . .
H22A H 0.383232 0.533149 0.07496 0.016 Uiso 1 1 calc R U
H22B H 0.474133 0.365227 0.123875 0.016 Uiso 1 1 calc R U
C23 C 0.1923(2) 0.14953(18) 0.37320(11) 0.0109(3) Uani 1 1 d . .
C24 C 0.3641(2) 0.19148(18) 0.36165(11) 0.0100(3) Uani 1 1 d . .
C25 C 0.4978(2) 0.07855(18) 0.36536(12) 0.0123(3) Uani 1 1 d . .
H25 H 0.613976 0.107105 0.356142 0.015 Uiso 1 1 calc R U
C26 C 0.4579(2) -0.07881(19) 0.38302(12) 0.0153(3) Uani 1 1 d . .
H26 H 0.54814 -0.158188 0.386332 0.018 Uiso 1 1 calc R U
C27 C 0.2882(2) -0.12063(19) 0.39577(12) 0.0159(3) Uani 1 1 d . .
H27 H 0.263721 -0.22827 0.408128 0.019 Uiso 1 1 calc R U
C28 C 0.1527(2) -0.00583(19) 0.39060(12) 0.0137(3) Uani 1 1 d . .
H28 H 0.0366 -0.034169 0.398866 0.016 Uiso 1 1 calc R U

loop_
_atom_site_aniso_label
_atom_site_aniso_U_11
_atom_site_aniso_U_22
_atom_site_aniso_U_33
_atom_site_aniso_U_23
_atom_site_aniso_U_13
_atom_site_aniso_U_12
Sn1 0.01088(6) 0.01167(6) 0.01075(5) 0.00210(4) 0.00031(3) 0.00123(4)
C1 0.0207(9) 0.0217(9) 0.0254(8) 0.0062(7) -0.0006(7) -0.0063(7)
C2 0.0169(8) 0.0208(9) 0.0225(8) 0.0002(7) 0.0012(6) 0.0062(7)
C3 0.0267(9) 0.0241(9) 0.0153(7) -0.0012(7) -0.0057(7) 0.0027(7)
C11 0.0089(7) 0.0121(7) 0.0079(6) -0.0003(5) 0.0002(5) 0.0006(5)
O12 0.0104(5) 0.0082(5) 0.0093(4) -0.0014(4) 0.0004(4) 0.0018(4)
C13 0.0092(7) 0.0081(6) 0.0073(6) -0.0002(5) 0.0000(5) 0.0008(5)
C14 0.0067(6) 0.0106(7) 0.0109(6) -0.0020(5) 0.0005(5) -0.0015(5)
C15 0.0089(7) 0.0123(7) 0.0094(6) -0.0018(5) -0.0011(5) -0.0007(5)
O16 0.0109(5) 0.0166(6) 0.0071(4) -0.0025(4) 0.0011(4) 0.0022(4)
C17 0.0079(6) 0.0112(7) 0.0084(6) -0.0023(5) 0.0001(5) 0.0004(5)
C18 0.0073(6) 0.0101(7) 0.0089(6) -0.0023(5) 0.0001(5) 0.0002(5)
C19 0.0094(7) 0.0115(7) 0.0135(6) -0.0032(5) -0.0026(5) -0.0001(5)
C20 0.0075(7) 0.0167(8) 0.0187(7) -0.0024(6) -0.0001(5) -0.0012(6)
C21 0.0104(7) 0.0190(8) 0.0158(7) -0.0005(6) 0.0042(6) -0.0020(6)
C22 0.0118(7) 0.0166(7) 0.0097(6) -0.0017(5) 0.0017(5) 0.0005(6)
C23 0.0115(7) 0.0112(7) 0.0096(6) -0.0027(5) -0.0004(5) -0.0003(5)
C24 0.0113(7) 0.0106(7) 0.0083(6) -0.0029(5) -0.0006(5) -0.0005(5)
C25 0.0115(7) 0.0126(7) 0.0119(6) -0.0027(5) -0.0003(5) 0.0018(6)
C26 0.0191(8) 0.0110(7) 0.0150(7) -0.0040(6) -0.0004(6) 0.0035(6)
C27 0.0231(8) 0.0089(7) 0.0157(7) -0.0039(6) -0.0003(6) -0.0013(6)
C28 0.0146(7) 0.0133(7) 0.0134(6) -0.0036(6) 0.0000(6) -0.0035(6)

loop_
_atom_type_symbol
_atom_type_description
_atom_type_scat_dispersion_real
_atom_type_scat_dispersion_imag
_atom_type_scat_source
C C 0.0033 0.0016 'International Tables Vol C Tables 4.2.6.8 and 6.1.1.4'
H H 0 0 'International Tables Vol C Tables 4.2.6.8 and 6.1.1.4'
O O 0.0106 0.006 'International Tables Vol C Tables 4.2.6.8 and 6.1.1.4'
Sn Sn -0.6537 1.4246 'International Tables Vol C Tables 4.2.6.8 and 6.1.1.4'

loop_
_geom_angle_atom_site_label_1
_geom_angle_atom_site_label_2
_geom_angle_atom_site_label_3
_geom_angle
C2 Sn1 C1 112.15(8)
C2 Sn1 C3 109.82(7)
C1 Sn1 C3 108.23(7)
C2 Sn1 C11 108.82(6)
C1 Sn1 C11 112.78(6)
C3 Sn1 C11 104.75(6)
Sn1 C1 H1A 109.5
Sn1 C1 H1B 109.5
H1A C1 H1B 109.5
Sn1 C1 H1C 109.5
H1A C1 H1C 109.5
H1B C1 H1C 109.5
Sn1 C2 H2A 109.5
Sn1 C2 H2B 109.5
H2A C2 H2B 109.5
Sn1 C2 H2C 109.5
H2A C2 H2C 109.5
H2B C2 H2C 109.5
Sn1 C3 H3A 109.5
Sn1 C3 H3B 109.5
H3A C3 H3B 109.5
Sn1 C3 H3C 109.5
H3A C3 H3C 109.5
H3B C3 H3C 109.5
O12 C11 C17 107.19(11)
O12 C11 C15 106.62(11)
C17 C11 C15 59.41(10)
O12 C11 Sn1 118.05(10)
C17 C11 Sn1 126.23(10)
C15 C11 Sn1 125.45(10)
C13 O12 C11 100.11(10)
O16 C13 O12 111.13(11)
O16 C13 C18 115.48(12)
O12 C13 C18 106.23(11)
O16 C13 C14 120.51(12)
O12 C13 C14 105.88(11)
C18 C13 C14 95.83(11)
C23 C14 C15 108.63(12)
C23 C14 C13 100.95(11)
C15 C14 C13 94.66(11)
C23 C14 H14 116.5
C15 C14 H14 116.5
C13 C14 H14 116.5
C17 C15 C11 59.75(10)
C17 C15 C14 104.66(11)
C11 C15 C14 106.90(11)
C17 C15 H15 122.9
C11 C15 H15 122.9
C14 C15 H15 122.9
C13 O16 H16 110.0(15)
C22 C17 C15 128.77(12)
C22 C17 C11 124.84(13)
C15 C17 C11 60.85(10)
C22 C17 C18 117.14(12)
C15 C17 C18 105.40(11)
C11 C17 C18 106.92(11)
C24 C18 C19 119.51(13)
C24 C18 C17 107.61(11)
C19 C18 C17 111.99(12)
C24 C18 C13 101.06(11)
C19 C18 C13 118.91(12)
C17 C18 C13 94.41(11)
C18 C19 C20 111.48(12)
C18 C19 H19A 109.3
C20 C19 H19A 109.3
C18 C19 H19B 109.3
C20 C19 H19B 109.3
H19A C19 H19B 108
C21 C20 C19 111.72(13)
C21 C20 H20A 109.3
C19 C20 H20A 109.3
C21 C20 H20B 109.3
C19 C20 H20B 109.3
H20A C20 H20B 107.9
C22 C21 C20 111.51(13)
C22 C21 H21A 109.3
C20 C21 H21A 109.3
C22 C21 H21B 109.3
C20 C21 H21B 109.3
H21A C21 H21B 108
C17 C22 C21 109.14(12)
C17 C22 H22A 109.9
C21 C22 H22A 109.9
C17 C22 H22B 109.9
C21 C22 H22B 109.9
H22A C22 H22B 108.3
C28 C23 C24 120.88(14)
C28 C23 C14 131.66(14)
C24 C23 C14 107.45(13)
C25 C24 C23 120.79(14)
C25 C24 C18 131.81(14)
C23 C24 C18 107.41(13)
C24 C25 C26 118.39(15)
C24 C25 H25 120.8
C26 C25 H25 120.8
C27 C26 C25 120.89(15)
C27 C26 H26 119.6
C25 C26 H26 119.6
C26 C27 C28 120.73(15)
C26 C27 H27 119.6
C28 C27 H27 119.6
C23 C28 C27 118.31(15)
C23 C28 H28 120.8
C27 C28 H28 120.8

loop_
_geom_bond_atom_site_label_1
_geom_bond_atom_site_label_2
_geom_bond_distance
Sn1 C2 2.1361(17)
Sn1 C1 2.1388(18)
Sn1 C3 2.1441(17)
Sn1 C11 2.1490(14)
C1 H1A 0.98
C1 H1B 0.98
C1 H1C 0.98
C2 H2A 0.98
C2 H2B 0.98
C2 H2C 0.98
C3 H3A 0.98
C3 H3B 0.98
C3 H3C 0.98
C11 O12 1.4399(16)
C11 C17 1.517(2)
C11 C15 1.534(2)
O12 C13 1.4393(17)
C13 O16 1.3736(16)
C13 C18 1.551(2)
C13 C14 1.561(2)
C14 C23 1.503(2)
C14 C15 1.536(2)
C14 H14 1
C15 C17 1.512(2)
C15 H15 1
O16 H16 0.78(2)
C17 C22 1.499(2)
C17 C18 1.5389(19)
C18 C24 1.513(2)
C18 C19 1.517(2)
C19 C20 1.539(2)
C19 H19A 0.99
C19 H19B 0.99
C20 C21 1.532(2)
C20 H20A 0.99
C20 H20B 0.99
C21 C22 1.529(2)
C21 H21A 0.99
C21 H21B 0.99
C22 H22A 0.99
C22 H22B 0.99
C23 C28 1.381(2)
C23 C24 1.406(2)
C24 C25 1.381(2)
C25 C26 1.398(2)
C25 H25 0.95
C26 C27 1.388(2)
C26 H26 0.95
C27 C28 1.401(2)
C27 H27 0.95
C28 H28 0.95

loop_
_geom_hbond_atom_site_label_D
_geom_hbond_atom_site_label_H
_geom_hbond_atom_site_label_A
_geom_hbond_distance_DH
_geom_hbond_distance_HA
_geom_hbond_distance_DA
_geom_hbond_angle_DHA
_geom_hbond_site_symmetry_A
O16 H16 O12 0.78(2) 2.02(2) 2.7970(15) 173(2) 2_566

loop_
_geom_torsion_atom_site_label_1
_geom_torsion_atom_site_label_2
_geom_torsion_atom_site_label_3
_geom_torsion_atom_site_label_4
_geom_torsion
C17 C11 O12 C13 -30.16(14)
C15 C11 O12 C13 32.22(14)
Sn1 C11 O12 C13 179.87(9)
C11 O12 C13 O16 176.33(12)
C11 O12 C13 C18 49.97(13)
C11 O12 C13 C14 -51.14(13)
O16 C13 C14 C23 -76.00(15)
O12 C13 C14 C23 156.94(11)
C18 C13 C14 C23 48.21(12)
O16 C13 C14 C15 173.99(13)
O12 C13 C14 C15 46.92(13)
C18 C13 C14 C15 -61.81(12)
O12 C11 C15 C17 -100.48(12)
Sn1 C11 C15 C17 114.95(12)
O12 C11 C15 C14 -3.07(15)
C17 C11 C15 C14 97.41(12)
Sn1 C11 C15 C14 -147.64(10)
C23 C14 C15 C17 -65.58(14)
C13 C14 C15 C17 37.64(13)
C23 C14 C15 C11 -127.88(13)
C13 C14 C15 C11 -24.67(13)
C11 C15 C17 C22 -113.01(17)
C14 C15 C17 C22 145.73(15)
C14 C15 C17 C11 -101.26(12)
C11 C15 C17 C18 101.07(12)
C14 C15 C17 C18 -0.19(15)
O12 C11 C17 C22 -141.47(14)
C15 C11 C17 C22 119.04(16)
Sn1 C11 C17 C22 5.3(2)
O12 C11 C17 C15 99.49(12)
Sn1 C11 C17 C15 -113.71(13)
O12 C11 C17 C18 0.96(15)
C15 C11 C17 C18 -98.52(12)
Sn1 C11 C17 C18 147.77(11)
C22 C17 C18 C24 -85.12(16)
C15 C17 C18 C24 65.48(14)
C11 C17 C18 C24 129.10(13)
C22 C17 C18 C19 48.16(18)
C15 C17 C18 C19 -161.24(12)
C11 C17 C18 C19 -97.62(14)
C22 C17 C18 C13 171.81(13)
C15 C17 C18 C13 -37.60(13)
C11 C17 C18 C13 26.02(13)
O16 C13 C18 C24 80.31(14)
O12 C13 C18 C24 -155.99(11)
C14 C13 C18 C24 -47.57(12)
O16 C13 C18 C19 -52.63(18)
O12 C13 C18 C19 71.06(15)
C14 C13 C18 C19 179.49(12)
O16 C13 C18 C17 -170.76(12)
O12 C13 C18 C17 -47.07(13)
C14 C13 C18 C17 61.36(12)
C24 C18 C19 C20 79.51(16)
C17 C18 C19 C20 -47.61(17)
C13 C18 C19 C20 -156.14(13)
C18 C19 C20 C21 54.48(17)
C19 C20 C21 C22 -58.72(18)
C15 C17 C22 C21 166.58(14)
C11 C17 C22 C21 88.25(17)
C18 C17 C22 C21 -50.80(18)
C20 C21 C22 C17 54.96(17)
C15 C14 C23 C28 -113.87(17)
C13 C14 C23 C28 147.36(15)
C15 C14 C23 C24 66.76(14)
C13 C14 C23 C24 -32.01(14)
C28 C23 C24 C25 1.2(2)
C14 C23 C24 C25 -179.30(13)
C28 C23 C24 C18 -178.56(13)
C14 C23 C24 C18 0.89(15)
C19 C18 C24 C25 -16.4(2)
C17 C18 C24 C25 112.74(17)
C13 C18 C24 C25 -148.97(15)
C19 C18 C24 C23 163.39(12)
C17 C18 C24 C23 -67.48(14)
C13 C18 C24 C23 30.80(14)
C23 C24 C25 C26 -1.2(2)
C18 C24 C25 C26 178.51(14)
C24 C25 C26 C27 0.4(2)
C25 C26 C27 C28 0.4(2)
C24 C23 C28 C27 -0.4(2)
C14 C23 C28 C27 -179.71(14)
C26 C27 C28 C23 -0.4(2)
